data_1569872
loop_
_publ_author_name
'Sindlinger, Marvin'
'Str&#xf6;bele, Markus'
'Grunenberg, J&#xf6;rg'
'Bettinger, Holger F.'

_publ_section_title
;
 Accessing unusual heterocycles: ring expansion of benzoborirenes by
 formal cycloaddition reactions.
;
_journal_issue 38
_journal_name_full 'Chemical science'
_journal_page_first 10478
_journal_page_last 10487
_journal_paper_doi 10.1039/d3sc03433j
_journal_volume 14
_journal_year 2023
_chemical_formula_moiety 'C52 H71 B N2, C7 H8'
_chemical_formula_sum 'C59 H79 B N2'
_chemical_formula_weight 827.05
_space_group_crystal_system monoclinic
_space_group_IT_number 14
_space_group_name_Hall '-P 2ybc'
_space_group_name_H-M_alt 'P 1 21/c 1'
_atom_sites_solution_hydrogens geom
_atom_sites_solution_primary dual
_audit_creation_date 2022-11-16
_audit_creation_method
;
Olex2 1.5-ac5-024
(compiled 2022.04.12 svn.rca3783a0 for Rigaku Oxford Diffraction, GUI svn.r6498)
;
_audit_update_record
;
2022-11-16 deposited with the CCDC.	2023-08-22 downloaded from the CCDC.
;
_cell_angle_alpha 90
_cell_angle_beta 99.8700(10)
_cell_angle_gamma 90
_cell_formula_units_Z 4
_cell_length_a 21.8427(2)
_cell_length_b 10.73860(10)
_cell_length_c 22.3596(2)
_cell_measurement_reflns_used 30956
_cell_measurement_temperature 149.99(10)
_cell_measurement_theta_max 79.5830
_cell_measurement_theta_min 3.9870
_cell_volume 5167.04(8)
_computing_cell_refinement 'CrysAlisPro 1.171.42.70a (Rigaku OD, 2022)'
_computing_data_collection 'CrysAlisPro 1.171.42.70a (Rigaku OD, 2022)'
_computing_data_reduction 'CrysAlisPro 1.171.42.70a (Rigaku OD, 2022)'
_computing_molecular_graphics 'Olex2 1.5-ac5-024 (Dolomanov et al., 2009)'
_computing_publication_material 'Olex2 1.5-ac5-024 (Dolomanov et al., 2009)'
_computing_structure_refinement 'SHELXL 2018/3 (Sheldrick, 2015)'
_computing_structure_solution 'SHELXT 2018/2 (Sheldrick, 2018)'
_diffrn_ambient_environment N~2~
_diffrn_ambient_temperature 149.99(10)
_diffrn_detector 'Hybrid Pixel Array Detector'
_diffrn_detector_area_resol_mean 10.0000
_diffrn_detector_type HyPix
_diffrn_measured_fraction_theta_full 1.000
_diffrn_measured_fraction_theta_max 1.000
_diffrn_measurement_details
;
List of Runs (angles in degrees, time in seconds):

  # Type    Start    End  Width  t~exp~   \w     \q     \k     \f   Frames
#--------------------------------------------------------------------------
  1  \w    -70.00  -1.00   0.50    2.00    --  -49.70  80.00 112.00  138
  2  \w    -14.00  52.00   0.50    2.00    --   49.70 -80.00 -10.00  132
  3  \w    -89.00 -64.00   0.50    5.00    --  -90.00  80.00 112.00   50
  4  \w   -144.00-119.00   0.50    5.00    --  -90.00 -80.00 -10.00   50
  5  \w    101.00 171.00   0.50    5.00    --  111.50  80.00 112.00  140
  6  \w     79.00 133.00   0.50    5.00    --  111.50 -80.00 -10.00  108
  7  \w   -114.00 -73.00   0.50    2.00    --  -49.70-125.00  60.00   82
  8  \w   -118.00 -93.00   0.50    2.00    --  -49.70-125.00  90.00   50
  9  \w   -111.00 -76.00   0.50    2.00    --  -49.70-125.00  30.00   70
 10  \w    -18.00  17.00   0.50    2.00    --  -49.70  19.00-150.00   70
 11  \w    -25.00  22.00   0.50    2.00    --  -49.70  19.00-120.00   94
 12  \w    -50.00 -18.00   0.50    5.00    --  -90.00  45.00 -60.00   64
 13  \w     41.00  66.00   0.50    5.00    --  111.50 -61.00-150.00   50
 14  \w    103.00 129.00   0.50    5.00    --  111.50  61.00  90.00   52
 15  \w     42.00  70.00   0.50    5.00    --  111.50 -61.00  90.00   56
 16  \w    125.00 169.00   0.50    5.00    --  111.50 125.00 -30.00   88
 17  \w    149.00 178.00   0.50    5.00    --  111.50  61.00  90.00   58
 18  \w     41.00  77.00   0.50    5.00    --  111.50 -77.00  60.00   72
 19  \w    108.00 159.00   0.50    5.00    --  111.50  30.00 -60.00  102
 20  \w    111.00 162.00   0.50    5.00    --  111.50  61.00-120.00  102
 21  \w    109.00 135.00   0.50    5.00    --  111.50  45.00   0.00   52
 22  \w    116.00 142.00   0.50    5.00    --  111.50  61.00 150.00   52
 23  \w     76.00 114.00   0.50    5.00    --  111.50   0.00  60.00   76
 24  \w    130.00 158.00   0.50    5.00    --  111.50  77.00   0.00   56
 25  \w     44.00  70.00   0.50    5.00    --  111.50 -61.00 150.00   52
 26  \w    112.00 178.00   0.50    5.00    --  111.50  61.00-150.00  132
 27  \w     98.00 167.00   0.50    5.00    --  111.50  61.00-180.00  138
 28  \w    113.00 139.00   0.50    5.00    --  111.50  61.00  30.00   52
 29  \w     41.00  66.00   0.50    5.00    --  111.50 -61.00  30.00   50
 30  \w     98.00 127.00   0.50    5.00    --  111.50  77.00   0.00   58
 31  \w     74.00 100.00   0.50    5.00    --  111.50 -77.00   0.00   52
 32  \w    109.00 154.00   0.50    5.00    --  111.50 125.00 -90.00   90
 33  \w     62.00 106.00   0.50    5.00    --  111.50 -94.00   0.00   88
 34  \w    135.00 177.00   0.50    5.00    --  111.50  15.00-150.00   84
 35  \w    141.00 175.00   0.50    5.00    --  111.50  77.00  60.00   68
 36  \w     50.00  76.00   0.50    5.00    --  111.50 -94.00  90.00   52
 37  \w    102.00 128.00   0.50    5.00    --  111.50  77.00  60.00   52
 38  \w     41.00  95.00   0.50    5.00    --  111.50 -77.00 120.00  108
 39  \w    102.00 177.00   0.50    5.00    --  111.50  77.00 150.00  150
 40  \w     44.00  70.00   0.50    5.00    --  111.50 -60.00  53.14   52
 41  \w     72.00 126.00   0.50    5.00    --  111.50 -80.00  82.27  108
 42  \w     43.00 111.00   0.50    5.00    --  111.50-125.00  30.00  136
 43  \w    114.00 147.00   0.50    5.00    --  111.50  30.00-120.00   66
 44  \w    110.00 138.00   0.50    5.00    --  111.50  30.00  60.00   56
 45  \w    153.00 178.00   0.50    5.00    --  111.50  30.00  60.00   50
 46  \w    110.00 135.00   0.50    5.00    --  111.50  30.00  90.00   50
 47  \w    119.00 152.00   0.50    5.00    --  111.50  30.00 120.00   66
 48  \w    139.00 165.00   0.50    5.00    --  111.50  15.00  60.00   52
 49  \w     99.00 144.00   0.50    5.00    --  111.50  61.00 -30.00   90
 50  \w    142.00 168.00   0.50    5.00    --  111.50 125.00-180.00   52
 51  \w     42.00  68.00   0.50    5.00    --  111.50 -61.00   0.00   52
 52  \w    -56.00 -30.00   0.50    2.00    --  -49.70 -77.00 -60.00   52
 53  \w    -64.00 -31.00   0.50    2.00    --  -49.70 -77.00  60.00   66
 54  \w    -79.00 -44.00   0.50    2.00    --  -49.70 -37.00-180.00   70
 55  \w    -61.00 -30.00   0.50    2.00    --  -49.70 -77.00-120.00   62
 56  \w   -113.00 -49.00   0.50    2.00    --  -49.70 -25.00 104.75  128
 57  \w    -91.00 -45.00   0.50    2.00    --  -49.70 -40.00 -90.84   92
 58  \w    -56.00 -30.00   0.50    2.00    --  -49.70 -77.00   0.00   52
 59  \w    -56.00 -31.00   0.50    2.00    --  -49.70 -77.00  30.00   50
 60  \w    -69.00 -39.00   0.50    2.00    --  -49.70 -60.00 125.38   60
 61  \w   -113.00 -88.00   0.50    2.00    --  -49.70 -77.00-150.00   50
 62  \w    -84.00 -45.00   0.50    2.00    --  -49.70 -37.00   0.00   78
 63  \w    -68.00 -30.00   0.50    2.00    --  -49.70 -77.00 -90.00   76
 64  \w    -55.00 -30.00   0.50    2.00    --  -49.70 -77.00 120.00   50
 65  \w    -69.00 -41.00   0.50    2.00    --  -49.70 -55.00 -83.33   56
 66  \w    -80.00 -30.00   0.50    2.00    --  -49.70 -77.00  90.00  100
 67  \w    -64.00 -39.00   0.50    2.00    --  -49.70 -54.00 144.99   50
 68  \w    -57.00 -31.00   0.50    2.00    --  -49.70 -77.00 -30.00   52
 69  \w    -69.00 -38.00   0.50    2.00    --  -49.70 -56.00 -21.36   62
 70  \w    -57.00 -30.00   0.50    2.00    --  -49.70 -77.00 150.00   54
 71  \w   -112.00 -85.00   0.50    2.00    --  -49.70 -54.00 144.99   54
 72  \w    -58.00 -30.00   0.50    2.00    --  -49.70 -77.00-150.00   56
 73  \w    -55.00 -30.00   0.50    2.00    --  -49.70 -77.00-180.00   50
 74  \w     46.00  75.00   0.50    2.00    --   49.70  37.00   0.00   58
 75  \w     38.00  79.00   0.50    2.00    --   49.70  57.00 120.00   82
 76  \w     36.00  92.00   0.50    2.00    --   49.70-125.00   0.00  112
 77  \w      3.00  46.00   0.50    2.00    --   49.70   0.00  30.00   86
 78  \w     44.00  70.00   0.50    2.00    --   49.70  37.00  90.00   52
 79  \w    -99.00 -74.00   0.50    5.00    --  -90.00 -69.00-117.56   50
 80  \w    -98.00 -72.00   0.50    5.00    --  -90.00 -73.00  44.49   52
 81  \w   -100.00 -70.00   0.50    5.00    --  -90.00 -77.00 120.00   60
 82  \w    -98.00 -72.00   0.50    5.00    --  -90.00 -76.00 -95.56   52
 83  \w    -96.00 -70.00   0.50    5.00    --  -90.00 -77.00  60.00   52
 84  \w    -96.00 -71.00   0.50    5.00    --  -90.00 -75.00-176.78   50
 85  \w    -95.00 -70.00   0.50    5.00    --  -90.00 -77.00 -20.90   50
 86  \w    -96.00 -70.00   0.50    5.00    --  -90.00 -77.00  30.00   52
 87  \w    -96.00 -70.00   0.50    5.00    --  -90.00 -77.00-150.00   52
 88  \w    -97.00 -71.00   0.50    5.00    --  -90.00 -75.00 174.35   52
 89  \w    -99.00 -73.00   0.50    5.00    --  -90.00 -70.00 124.19   52
 90  \w    -98.00 -72.00   0.50    5.00    --  -90.00 -72.00 146.11   52
 91  \w    -96.00 -70.00   0.50    5.00    --  -90.00 -77.00-136.79   52
 92  \w   -100.00 -74.00   0.50    5.00    --  -90.00 -67.00 -54.46   52
 93  \w    -95.00 -70.00   0.50    5.00    --  -90.00 -77.00-120.00   50
 94  \w    -98.00 -73.00   0.50    5.00    --  -90.00 -71.00 135.51   50
 95  \w    -95.00 -70.00   0.50    5.00    --  -90.00 -77.00 -90.00   50
 96  \w    -99.00 -72.00   0.50    5.00    --  -90.00 -72.00  64.26   54
 97  \w    -96.00 -70.00   0.50    5.00    --  -90.00 -77.00  90.00   52
 98  \w   -161.00-135.00   0.50    5.00    --  -90.00 -77.00 -60.00   52
 99  \w    -96.00 -70.00   0.50    5.00    --  -90.00 -77.00 -60.00   52
100  \w    -96.00 -70.00   0.50    5.00    --  -90.00 -77.00   0.00   52
101  \w    -99.00 -73.00   0.50    5.00    --  -90.00 -71.00 -76.27   52
102  \w    -96.00 -70.00   0.50    5.00    --  -90.00 -77.00   6.45   52
103  \w    -96.00 -71.00   0.50    5.00    --  -90.00 -76.00 -53.62   50
104  \w    -99.00 -73.00   0.50    5.00    --  -90.00 -70.00 -20.41   52
105  \w    -98.00 -73.00   0.50    5.00    --  -90.00 -71.00  35.80   50
106  \w    -96.00 -70.00   0.50    5.00    --  -90.00 -77.00-159.18   52
107  \w    -98.00 -72.00   0.50    5.00    --  -90.00 -73.00  76.45   52
108  \w   -152.00-126.00   0.50    5.00    --  -90.00 -76.00 -53.62   52
109  \w    -97.00 -72.00   0.50    5.00    --  -90.00 -72.00 155.78   50
110  \w   -100.00 -74.00   0.50    5.00    --  -90.00 -67.00   9.07   52
111  \w   -122.00 -72.00   0.50    5.00    --  -90.00 -74.00 101.64  100
112  \w    -97.00 -71.00   0.50    5.00    --  -90.00 -76.00 -33.14   52
113  \w    133.00 159.00   0.50    5.00    --  111.50  77.00 -90.00   52
114  \w    100.00 138.00   0.50    5.00    --  111.50 125.00  90.00   76
115  \w     92.00 124.00   0.50    5.00    --  111.50  77.00 -90.00   64
116  \w    106.00 156.00   0.50    5.00    --  111.50  45.00 120.00  100
117  \w    125.00 160.00   0.50    5.00    --  111.50 125.00 120.00   70
118  \w    115.00 167.00   0.50    5.00    --  111.50  45.00  90.00  104
119  \w    146.00 171.00   0.50    5.00    --  111.50  45.00  30.00   50
120  \w    116.00 142.00   0.50    5.00    --  111.50  45.00  30.00   52
121  \w     93.00 157.00   0.50    5.00    --  111.50  77.00-120.00  128
122  \w    147.00 174.00   0.50    5.00    --  111.50  77.00-180.00   54
123  \w     45.00  70.00   0.50    5.00    --  111.50 -61.00 -90.00   50
124  \w     92.00 123.00   0.50    5.00    --  111.50  77.00-180.00   62
125  \w     58.00 108.00   0.50    5.00    --  111.50-106.00  44.34  100
126  \w    143.00 170.00   0.50    5.00    --  111.50  77.00 -60.00   54
127  \w     86.00 111.00   0.50    5.00    --  111.50-125.00-180.00   50
128  \w     92.00 129.00   0.50    5.00    --  111.50  77.00 -60.00   74
129  \w     99.00 125.00   0.50    5.00    --  111.50  61.00  60.00   52
130  \w     92.00 118.00   0.50    5.00    --  111.50  77.00   0.00   52
131  \w    133.00 176.00   0.50    5.00    --  111.50  77.00 120.00   86
132  \w     83.00 108.00   0.50    5.00    --  111.50-106.00-150.59   50
133  \w     93.00 121.00   0.50    5.00    --  111.50  77.00 120.00   56
134  \w    140.00 167.00   0.50    5.00    --  111.50  61.00   0.00   54
135  \w     48.00  74.00   0.50    5.00    --  111.50-106.00-150.59   52
136  \w    100.00 128.00   0.50    5.00    --  111.50  61.00   0.00   56
137  \w     41.00 105.00   0.50    5.00    --  111.50 -94.00 -60.00  128
138  \w     92.00 117.00   0.50    5.00    --  111.50  77.00 150.00   50
139  \w    138.00 178.00   0.50    5.00    --  111.50  77.00  30.00   80
140  \w     92.00 127.00   0.50    5.00    --  111.50  77.00  30.00   70
141  \w    117.00 166.00   0.50    5.00    --  111.50 125.00  30.00   98
142  \w    153.00 178.00   0.50    5.00    --  111.50  61.00-120.00   50
143  \w    134.00 163.00   0.50    5.00    --  111.50  15.00-180.00   58
144  \w     98.00 124.00   0.50    5.00    --  111.50  61.00 120.00   52
145  \w     46.00  91.00   0.50    5.00    --  111.50 -94.00-180.00   90
146  \w     98.00 143.00   0.50    5.00    --  111.50  61.00 -90.00   90
147  \w    101.00 127.00   0.50    5.00    --  111.50  61.00-120.00   52
148  \w    151.00 178.00   0.50    5.00    --  111.50  30.00 -30.00   54
149  \w     98.00 141.00   0.50    5.00    --  111.50  61.00 -60.00   86
150  \w    109.00 146.00   0.50    5.00    --  111.50  30.00 -30.00   74
151  \w     92.00 117.00   0.50    5.00    --  111.50  77.00  60.00   50
152  \w    137.00 163.00   0.50    5.00    --  111.50  61.00  30.00   52
153  \w     98.00 124.00   0.50    5.00    --  111.50  61.00  30.00   52
154  \w     86.00 111.00   0.50    5.00    --  111.50-125.00 -60.00   50
155  \w    151.00 177.00   0.50    5.00    --  111.50  77.00   0.00   52
156  \w     81.00 106.00   0.50    5.00    --  111.50 -94.00 150.00   50
157  \w     43.00  73.00   0.50    5.00    --  111.50-125.00-180.00   60
158  \w     42.00  68.00   0.50    5.00    --  111.50 -94.00 150.00   52
159  \w    125.00 164.00   0.50    5.00    --  111.50 125.00 150.00   78
160  \w    113.00 143.00   0.50    5.00    --  111.50  30.00-150.00   60
161  \w    148.00 174.00   0.50    5.00    --  111.50  30.00-150.00   52
162  \w     79.00 105.00   0.50    5.00    --  111.50 -94.00 -30.00   52
163  \w     41.00  72.00   0.50    5.00    --  111.50 -94.00 -30.00   62
164  \w     41.00  99.00   0.50    5.00    --  111.50 -77.00-120.00  116
165  \w     41.00  67.00   0.50    5.00    --  111.50 -60.00-157.54   52
166  \w    136.00 173.00   0.50    5.00    --  111.50  77.00  90.00   74
167  \w     80.00 105.00   0.50    5.00    --  111.50 -98.00 122.22   50
168  \w     92.00 117.00   0.50    5.00    --  111.50  77.00  90.00   50
169  \w     79.00 105.00   0.50    5.00    --  111.50 -94.00  60.00   52
170  \w     42.00  70.00   0.50    5.00    --  111.50 -98.00 122.22   56
171  \w    130.00 156.00   0.50    5.00    --  111.50  61.00 150.00   52
172  \w     98.00 124.00   0.50    5.00    --  111.50  61.00 150.00   52
173  \w     82.00 107.00   0.50    5.00    --  111.50-104.00-146.22   50
174  \w    111.00 137.00   0.50    5.00    --  111.50  30.00   0.00   52
175  \w    144.00 171.00   0.50    5.00    --  111.50 125.00  90.00   54
176  \w     93.00 118.00   0.50    5.00    --  111.50  77.00-150.00   50
177  \w    141.00 174.00   0.50    5.00    --  111.50  77.00-150.00   66
178  \w    112.00 138.00   0.50    5.00    --  111.50 125.00-120.00   52
179  \w    103.00 129.00   0.50    5.00    --  111.50  61.00-150.00   52
180  \w     42.00  76.00   0.50    5.00    --  111.50-104.00-146.22   68
181  \w     70.00 106.00   0.50    5.00    --  111.50 -94.00-120.00   72
182  \w    100.00 132.00   0.50    5.00    --  111.50 -82.00  44.89   64
183  \w    142.00 171.00   0.50    5.00    --  111.50  77.00 -30.00   58
184  \w     92.00 117.00   0.50    5.00    --  111.50  77.00 -30.00   50
185  \w    148.00 175.00   0.50    5.00    --  111.50  30.00   0.00   54
186  \w     58.00 130.00   0.50    5.00    --  111.50 -88.00-156.13  144
;
_diffrn_measurement_device 'four-circle diffractometer'
_diffrn_measurement_device_type 'XtaLAB Synergy, Dualflex, HyPix'
_diffrn_measurement_method '\w scans'
_diffrn_orient_matrix_type 'CrysAlisPro convention (1999,Acta A55,543-557)'
_diffrn_orient_matrix_UB_11 0.0511035000
_diffrn_orient_matrix_UB_12 -0.0775898000
_diffrn_orient_matrix_UB_13 -0.0220794000
_diffrn_orient_matrix_UB_21 -0.0491148000
_diffrn_orient_matrix_UB_22 -0.0957815000
_diffrn_orient_matrix_UB_23 -0.0281132000
_diffrn_orient_matrix_UB_31 -0.0100968000
_diffrn_orient_matrix_UB_32 0.0733531000
_diffrn_orient_matrix_UB_33 -0.0601167000
_diffrn_radiation_monochromator mirror
_diffrn_radiation_probe x-ray
_diffrn_radiation_type 'Cu K\a'
_diffrn_radiation_wavelength 1.54184
_diffrn_reflns_av_R_equivalents 0.0563
_diffrn_reflns_av_unetI/netI 0.0174
_diffrn_reflns_Laue_measured_fraction_full 1.000
_diffrn_reflns_Laue_measured_fraction_max 1.000
_diffrn_reflns_limit_h_max 26
_diffrn_reflns_limit_h_min -26
_diffrn_reflns_limit_k_max 12
_diffrn_reflns_limit_k_min -12
_diffrn_reflns_limit_l_max 26
_diffrn_reflns_limit_l_min -26
_diffrn_reflns_number 211996
_diffrn_reflns_point_group_measured_fraction_full 1.000
_diffrn_reflns_point_group_measured_fraction_max 1.000
_diffrn_reflns_theta_full 67.684
_diffrn_reflns_theta_max 68.243
_diffrn_reflns_theta_min 4.014
_diffrn_source 'micro-focus sealed X-ray tube'
_diffrn_source_type 'PhotonJet (Cu) X-ray Source'
_exptl_absorpt_coefficient_mu 0.445
_exptl_absorpt_correction_T_max 0.94185
_exptl_absorpt_correction_T_min 0.94185
_exptl_absorpt_correction_type sphere
_exptl_absorpt_process_details
;
CrysAlisPro 1.171.42.70a (Rigaku Oxford Diffraction, 2022)
Spherical absorption correction
using equivalent radius and absorption coefficient.
Empirical absorption correction using spherical harmonics,
implemented in SCALE3 ABSPACK scaling algorithm.
;
_exptl_crystal_colour 'clear colourless'
_exptl_crystal_colour_lustre clear
_exptl_crystal_colour_primary colourless
_exptl_crystal_density_diffrn 1.063
_exptl_crystal_description sphere
_exptl_crystal_F_000 1808
_exptl_crystal_size_max 0.242
_exptl_crystal_size_mid 0.199
_exptl_crystal_size_min 0.122
_exptl_crystal_size_rad 0.087
_refine_diff_density_max 0.469
_refine_diff_density_min -0.236
_refine_diff_density_rms 0.039
_refine_ls_extinction_method none
_refine_ls_goodness_of_fit_ref 1.014
_refine_ls_hydrogen_treatment constr
_refine_ls_matrix_type full
_refine_ls_number_parameters 691
_refine_ls_number_reflns 9448
_refine_ls_number_restraints 171
_refine_ls_restrained_S_all 1.020
_refine_ls_R_factor_all 0.0513
_refine_ls_R_factor_gt 0.0498
_refine_ls_shift/su_max 0.002
_refine_ls_shift/su_mean 0.000
_refine_ls_structure_factor_coef Fsqd
_refine_ls_weighting_details 'w=1/[\s^2^(Fo^2^)+(0.0763P)^2^+2.1664P] where P=(Fo^2^+2Fc^2^)/3'
_refine_ls_weighting_scheme calc
_refine_ls_wR_factor_gt 0.1368
_refine_ls_wR_factor_ref 0.1381
_reflns_Friedel_coverage 0.000
_reflns_number_gt 8996
_reflns_number_total 9448
_reflns_threshold_expression 'I > 2\s(I)'
_cod_data_source_file d3sc03433j2.cif
_cod_data_source_block ms281022
_cod_depositor_comments 'Adding full bibliography for 1569871--1569873.cif.'
_cod_database_code 1569872
_shelx_shelxl_version_number 2018/3
_chemical_oxdiff_formula 'C59 H79 B N2'
_shelx_space_group_comment
;
The symmetry employed for this shelxl refinement is uniquely defined
by the following loop, which should always be used as a source of
symmetry information in preference to the above space-group names.
They are only intended as comments.
;
_shelx_estimated_absorpt_t_max 0.948
_shelx_estimated_absorpt_t_min 0.900
_olex2_refinement_description
;
1. Fixed Uiso
 At 1.2 times of:
  All C(H) groups, All C(H,H) groups
 At 1.5 times of:
  All C(H,H,H) groups
2. Restrained distances
 C54-C59 \\sim C54A-C59A
 with sigma of 0.02
 C54-C53 \\sim C54A-C53A
 with sigma of 0.02
 C59-C53 \\sim C59A-C53A
 with sigma of 0.04
 C55-C53 \\sim C55A-C53A
 with sigma of 0.04
 C54-C55 \\sim C54A-C55A
 with sigma of 0.02
 C57-C55 \\sim C57A-C55A
 with sigma of 0.04
 C58-C57 \\sim C58A-C57A
 with sigma of 0.02
 C58-C59 \\sim C58A-C59A
 with sigma of 0.02
 C54-C58 \\sim C54A-C58A
 with sigma of 0.04
 C58-C56 \\sim C58A-C56A
 with sigma of 0.04
 C54-C56 \\sim C54A-C56A
 with sigma of 0.04
 C57-C56 \\sim C57A-C56A
 with sigma of 0.02
 C59-C55 \\sim C59A-C55A
 with sigma of 0.04
 C55-C56 \\sim C55A-C56A
 with sigma of 0.02
 C57-C59 \\sim C57A-C59A
 with sigma of 0.04
3. Uiso/Uaniso restraints and constraints
Uanis(C53A) \\sim Ueq: with sigma of 0.005 and sigma for terminal atoms of 0.01
Uanis(C34) \\sim Ueq: with sigma of 0.005 and sigma for terminal atoms of 0.01
Uanis(C33) \\sim Ueq: with sigma of 0.005 and sigma for terminal atoms of 0.01
4. Rigid body (RIGU) restrains
 C25, C26, C32, C33, C34
 with sigma for 1-2 distances of 0.004 and sigma for 1-3 distances of 0.004
 C25, C25A, C26, C26A, C32, C32A, C33, C33A, C34, C34A
 with sigma for 1-2 distances of 0.002 and sigma for 1-3 distances of 0.002
 C53, C53A, C54, C54A, C55, C55A, C56, C56A, C57, C57A, C58, C58A, C59, C59A
 with sigma for 1-2 distances of 0.004 and sigma for 1-3 distances of 0.004
 C25A, C26A, C32A, C33A, C34A
 with sigma for 1-2 distances of 0.004 and sigma for 1-3 distances of 0.004
5. Others
 Sof(C53A)=Sof(H53D)=Sof(H53E)=Sof(H53F)=Sof(C54A)=Sof(C55A)=Sof(H55A)=
 Sof(C56A)=Sof(H56A)=Sof(C57A)=Sof(H57A)=Sof(C58A)=Sof(H58A)=Sof(C59A)=
 Sof(H59A)=1-FVAR(1)
 Sof(C53)=Sof(H53A)=Sof(H53B)=Sof(H53C)=Sof(C54)=Sof(C55)=Sof(H55)=Sof(C56)=
 Sof(H56)=Sof(C57)=Sof(H57)=Sof(C58)=Sof(H58)=Sof(C59)=Sof(H59)=FVAR(1)
 Sof(C25)=Sof(H25)=Sof(C26)=Sof(H27A)=Sof(C32)=Sof(H32)=Sof(C33)=Sof(H33A)=
 Sof(H33B)=Sof(H33C)=Sof(C34)=Sof(H34A)=Sof(H34B)=Sof(H34C)=1-FVAR(2)
 Sof(C25A)=Sof(H25A)=Sof(C26A)=Sof(H27)=Sof(C32A)=Sof(H32A)=Sof(C33A)=
 Sof(H33D)=Sof(H33E)=Sof(H33F)=Sof(C34A)=Sof(H34D)=Sof(H34E)=Sof(H34F)=FVAR(2)
6.a Ternary CH refined with riding coordinates:
 C29(H29), C32(H32), C32A(H32A), C35(H35), C44(H44), C47(H47), C50(H50)
6.b Aromatic/amide H refined with riding coordinates:
 C5(H5), C6(H6), C7(H7), C8(H8), C19(H19), C20(H20), C21(H21), C25(H25),
 C25A(H25A), C27(H27), C27(H27A), C40(H40), C42(H42), C55(H55), C55A(H55A),
 C56(H56), C56A(H56A), C57(H57), C57A(H57A), C58(H58), C58A(H58A), C59(H59),
 C59A(H59A)
6.c Idealised Me refined as rotating group:
 C10(H10A,H10B,H10C), C11(H11A,H11B,H11C), C12(H12A,H12B,H12C), C14(H14A,H14B,
 H14C), C15(H15A,H15B,H15C), C16(H16A,H16B,H16C), C30(H30A,H30B,H30C), C31(H31A,
 H31B,H31C), C33(H33A,H33B,H33C), C33A(H33D,H33E,H33F), C34(H34A,H34B,H34C),
 C34A(H34D,H34E,H34F), C36(H36A,H36B,H36C), C37(H37A,H37B,H37C), C45(H45A,H45B,
 H45C), C46(H46A,H46B,H46C), C48(H48A,H48B,H48C), C49(H49A,H49B,H49C), C51(H51A,
 H51B,H51C), C52(H52A,H52B,H52C), C53(H53A,H53B,H53C), C53A(H53D,H53E,H53F)
;
_olex2_submission_special_instructions 'No special instructions were received'
_oxdiff_exptl_absorpt_empirical_details
;
Empirical correction (ABSPACK) includes:
- Absorption correction using spherical harmonics
- Frame scaling
;
_oxdiff_exptl_absorpt_empirical_full_max 5.629
_oxdiff_exptl_absorpt_empirical_full_min 0.306

loop_
_space_group_symop_operation_xyz
'x, y, z'
'-x, y+1/2, -z+1/2'
'-x, -y, -z'
'x, -y-1/2, z-1/2'

loop_
_atom_site_label
_atom_site_type_symbol
_atom_site_fract_x
_atom_site_fract_y
_atom_site_fract_z
_atom_site_U_iso_or_equiv
_atom_site_adp_type
_atom_site_occupancy
_atom_site_site_symmetry_order
_atom_site_calc_flag
_atom_site_refinement_flags_posn
_atom_site_refinement_flags_adp
_atom_site_refinement_flags_occupancy
_atom_site_disorder_assembly
_atom_site_disorder_group
N1 N 0.12754(5) 0.58014(10) 0.70860(5) 0.0299(2) Uani 1 1 d . . . . .
N2 N 0.15973(6) 0.40438(11) 0.82253(6) 0.0340(3) Uani 1 1 d . . . . .
C1 C 0.17623(6) 0.52466(11) 0.73584(6) 0.0263(3) Uani 1 1 d . . . . .
C2 C 0.18680(6) 0.40982(12) 0.77651(6) 0.0285(3) Uani 1 1 d . . . . .
C3 C 0.23815(6) 0.34038(12) 0.75440(6) 0.0280(3) Uani 1 1 d . . . . .
C4 C 0.27271(6) 0.42286(12) 0.72388(6) 0.0258(3) Uani 1 1 d . . . . .
C5 C 0.32109(6) 0.37557(13) 0.69702(6) 0.0325(3) Uani 1 1 d . . . . .
H5 H 0.346046 0.430492 0.678119 0.039 Uiso 1 1 calc R U . . .
C6 C 0.33267(7) 0.24901(14) 0.69791(7) 0.0398(3) Uani 1 1 d . . . . .
H6 H 0.365204 0.216993 0.679103 0.048 Uiso 1 1 calc R U . . .
C7 C 0.29689(8) 0.16848(14) 0.72622(8) 0.0441(4) Uani 1 1 d . . . . .
H7 H 0.304824 0.081509 0.726040 0.053 Uiso 1 1 calc R U . . .
C8 C 0.24982(7) 0.21309(13) 0.75471(7) 0.0392(3) Uani 1 1 d . . . . .
H8 H 0.225786 0.157396 0.774237 0.047 Uiso 1 1 calc R U . . .
C9 C 0.06323(6) 0.53431(14) 0.70540(6) 0.0344(3) Uani 1 1 d . . . . .
C10 C 0.02877(7) 0.58492(17) 0.64525(8) 0.0470(4) Uani 1 1 d . . . . .
H10A H 0.030781 0.676087 0.645662 0.071 Uiso 1 1 calc R U . . .
H10B H -0.014763 0.558316 0.639490 0.071 Uiso 1 1 calc R U . . .
H10C H 0.048140 0.552880 0.611933 0.071 Uiso 1 1 calc R U . . .
C11 C 0.03672(8) 0.58892(19) 0.75857(8) 0.0508(4) Uani 1 1 d . . . . .
H11A H 0.058210 0.552441 0.796610 0.076 Uiso 1 1 calc R U . . .
H11B H -0.007752 0.570002 0.753606 0.076 Uiso 1 1 calc R U . . .
H11C H 0.042688 0.679394 0.759631 0.076 Uiso 1 1 calc R U . . .
C12 C 0.05623(8) 0.39147(16) 0.70360(8) 0.0480(4) Uani 1 1 d . . . . .
H12A H 0.081836 0.356482 0.675771 0.072 Uiso 1 1 calc R U . . .
H12B H 0.012586 0.369624 0.689491 0.072 Uiso 1 1 calc R U . . .
H12C H 0.069829 0.357491 0.744393 0.072 Uiso 1 1 calc R U . . .
C13 C 0.17275(8) 0.31620(14) 0.87407(7) 0.0417(4) Uani 1 1 d . . . . .
C14 C 0.15034(13) 0.3848(2) 0.92644(9) 0.0719(7) Uani 1 1 d . . . . .
H14A H 0.175920 0.459093 0.937082 0.108 Uiso 1 1 calc R U . . .
H14B H 0.153946 0.329554 0.961772 0.108 Uiso 1 1 calc R U . . .
H14C H 0.106837 0.409451 0.913951 0.108 Uiso 1 1 calc R U . . .
C15 C 0.13275(9) 0.20046(17) 0.85778(10) 0.0573(5) Uani 1 1 d . . . . .
H15A H 0.088896 0.224673 0.848405 0.086 Uiso 1 1 calc R U . . .
H15B H 0.138891 0.142573 0.892171 0.086 Uiso 1 1 calc R U . . .
H15C H 0.144802 0.159838 0.822299 0.086 Uiso 1 1 calc R U . . .
C16 C 0.24082(9) 0.28333(16) 0.89409(8) 0.0500(4) Uani 1 1 d . . . . .
H16A H 0.253606 0.223681 0.865429 0.075 Uiso 1 1 calc R U . . .
H16B H 0.246674 0.246163 0.934707 0.075 Uiso 1 1 calc R U . . .
H16C H 0.266105 0.358929 0.895067 0.075 Uiso 1 1 calc R U . . .
C17 C 0.27423(6) 0.67675(11) 0.70222(5) 0.0223(2) Uani 1 1 d . . . . .
C18 C 0.32499(6) 0.71908(11) 0.74557(5) 0.0240(3) Uani 1 1 d . . . . .
C19 C 0.36168(6) 0.81772(12) 0.73210(6) 0.0271(3) Uani 1 1 d . . . . .
H19 H 0.394759 0.847274 0.761926 0.033 Uiso 1 1 calc R U . . .
C20 C 0.35003(6) 0.87292(12) 0.67524(6) 0.0283(3) Uani 1 1 d . . . . .
H20 H 0.377075 0.935583 0.664867 0.034 Uiso 1 1 calc R U . . .
C21 C 0.29880(6) 0.83623(12) 0.63367(6) 0.0271(3) Uani 1 1 d . . . . .
H21 H 0.290474 0.876003 0.595179 0.033 Uiso 1 1 calc R U . . .
C22 C 0.25897(6) 0.74208(11) 0.64692(5) 0.0234(3) Uani 1 1 d . . . . .
C23 C 0.33617(6) 0.66236(11) 0.80785(6) 0.0255(3) Uani 1 1 d . . . . .
C24 C 0.39075(6) 0.59324(12) 0.82845(6) 0.0294(3) Uani 1 1 d . . . . .
C25 C 0.3958(8) 0.5708(15) 0.8937(8) 0.038(3) Uani 0.241(8) 1 d . . P A 2
H25 H 0.433053 0.531501 0.912757 0.046 Uiso 0.241(8) 1 calc R U P A 2
C25A C 0.4004(2) 0.5358(5) 0.8849(2) 0.0287(8) Uani 0.759(8) 1 d . . P A 1
H25A H 0.436712 0.487113 0.897252 0.034 Uiso 0.759(8) 1 calc R U P A 1
C26 C 0.3542(6) 0.5987(13) 0.9307(5) 0.043(2) Uani 0.241(8) 1 d . . P A 2
C26A C 0.35691(15) 0.5494(3) 0.92353(13) 0.0293(7) Uani 0.759(8) 1 d . . P A 1
C27 C 0.30371(7) 0.62677(16) 0.90414(6) 0.0387(3) Uani 1 1 d . . . . .
H27 H 0.275458 0.641439 0.931278 0.046 Uiso 0.759(8) 1 calc R U P A 1
H27A H 0.269117 0.610852 0.923601 0.046 Uiso 0.241(8) 1 calc R U P A 2
C28 C 0.29215(6) 0.68115(12) 0.84662(6) 0.0280(3) Uani 1 1 d . . . . .
C29 C 0.44108(7) 0.57598(14) 0.78980(6) 0.0360(3) Uani 1 1 d . . . . .
H29 H 0.423031 0.599998 0.747211 0.043 Uiso 1 1 calc R U . . .
C30 C 0.46508(9) 0.44281(18) 0.78848(9) 0.0543(5) Uani 1 1 d . . . . .
H30A H 0.429824 0.385233 0.780394 0.081 Uiso 1 1 calc R U . . .
H30B H 0.490527 0.422700 0.827784 0.081 Uiso 1 1 calc R U . . .
H30C H 0.490316 0.434940 0.756418 0.081 Uiso 1 1 calc R U . . .
C31 C 0.49644(7) 0.66173(18) 0.81120(8) 0.0467(4) Uani 1 1 d . . . . .
H31A H 0.481960 0.748045 0.811654 0.070 Uiso 1 1 calc R U . . .
H31B H 0.526466 0.654526 0.783461 0.070 Uiso 1 1 calc R U . . .
H31C H 0.516351 0.637537 0.852203 0.070 Uiso 1 1 calc R U . . .
C32 C 0.3695(5) 0.5674(17) 0.9984(5) 0.065(3) Uani 0.241(8) 1 d . . P A 2
H32 H 0.332061 0.593753 1.015433 0.079 Uiso 0.241(8) 1 calc R U P A 2
C32A C 0.36753(11) 0.4940(4) 0.98681(12) 0.0448(8) Uani 0.759(8) 1 d . . P A 1
H32A H 0.326658 0.493277 1.001238 0.054 Uiso 0.759(8) 1 calc R U P A 1
C33 C 0.3748(10) 0.4373(18) 1.0094(9) 0.120(5) Uani 0.241(8) 1 d . U P A 2
H33A H 0.334782 0.397093 0.994706 0.180 Uiso 0.241(8) 1 calc R U P A 2
H33B H 0.386923 0.422279 1.053016 0.180 Uiso 0.241(8) 1 calc R U P A 2
H33C H 0.406478 0.402600 0.987887 0.180 Uiso 0.241(8) 1 calc R U P A 2
C33A C 0.39173(12) 0.3604(3) 0.98949(14) 0.0607(10) Uani 0.759(8) 1 d . . P A 1
H33D H 0.363853 0.308864 0.960574 0.091 Uiso 0.759(8) 1 calc R U P A 1
H33E H 0.393384 0.327434 1.030599 0.091 Uiso 0.759(8) 1 calc R U P A 1
H33F H 0.433493 0.359210 0.979008 0.091 Uiso 0.759(8) 1 calc R U P A 1
C34 C 0.4186(7) 0.6444(17) 1.0279(6) 0.088(4) Uani 0.241(8) 1 d . U P A 2
H34A H 0.457792 0.618826 1.015693 0.132 Uiso 0.241(8) 1 calc R U P A 2
H34B H 0.422078 0.636033 1.071946 0.132 Uiso 0.241(8) 1 calc R U P A 2
H34C H 0.409895 0.731441 1.016188 0.132 Uiso 0.241(8) 1 calc R U P A 2
C34A C 0.41184(15) 0.5758(4) 1.03039(12) 0.0590(10) Uani 0.759(8) 1 d . . P A 1
H34D H 0.452134 0.579954 1.016814 0.089 Uiso 0.759(8) 1 calc R U P A 1
H34E H 0.417370 0.540001 1.071284 0.089 Uiso 0.759(8) 1 calc R U P A 1
H34F H 0.394438 0.659773 1.031021 0.089 Uiso 0.759(8) 1 calc R U P A 1
C35 C 0.23583(7) 0.76573(12) 0.82858(6) 0.0326(3) Uani 1 1 d . . . . .
H35 H 0.220131 0.752403 0.784343 0.039 Uiso 1 1 calc R U . . .
C36 C 0.25626(10) 0.90219(14) 0.83692(9) 0.0547(5) Uani 1 1 d . . . . .
H36A H 0.220034 0.956568 0.826039 0.082 Uiso 1 1 calc R U . . .
H36B H 0.286733 0.920621 0.810677 0.082 Uiso 1 1 calc R U . . .
H36C H 0.275076 0.916570 0.879386 0.082 Uiso 1 1 calc R U . . .
C37 C 0.18206(7) 0.73952(14) 0.86238(7) 0.0392(3) Uani 1 1 d . . . . .
H37A H 0.194521 0.761043 0.905333 0.059 Uiso 1 1 calc R U . . .
H37B H 0.171181 0.650981 0.858717 0.059 Uiso 1 1 calc R U . . .
H37C H 0.145974 0.789713 0.844763 0.059 Uiso 1 1 calc R U . . .
C38 C 0.19942(6) 0.72531(11) 0.60259(5) 0.0245(3) Uani 1 1 d . . . . .
C39 C 0.18937(6) 0.62552(12) 0.56177(6) 0.0266(3) Uani 1 1 d . . . . .
C40 C 0.13565(6) 0.62400(13) 0.51767(6) 0.0301(3) Uani 1 1 d . . . . .
H40 H 0.129175 0.556359 0.489920 0.036 Uiso 1 1 calc R U . . .
C41 C 0.09141(6) 0.71799(13) 0.51301(6) 0.0313(3) Uani 1 1 d . . . . .
C42 C 0.10148(6) 0.81432(13) 0.55519(6) 0.0323(3) Uani 1 1 d . . . . .
H42 H 0.071193 0.878332 0.553382 0.039 Uiso 1 1 calc R U . . .
C43 C 0.15422(6) 0.82045(12) 0.59992(6) 0.0285(3) Uani 1 1 d . . . . .
C44 C 0.23676(6) 0.52156(13) 0.56224(6) 0.0306(3) Uani 1 1 d . . . . .
H44 H 0.269235 0.532455 0.599240 0.037 Uiso 1 1 calc R U . . .
C45 C 0.20756(8) 0.39257(14) 0.56580(8) 0.0426(4) Uani 1 1 d . . . . .
H45A H 0.176439 0.378326 0.529328 0.064 Uiso 1 1 calc R U . . .
H45B H 0.187599 0.388233 0.601799 0.064 Uiso 1 1 calc R U . . .
H45C H 0.239959 0.328690 0.568550 0.064 Uiso 1 1 calc R U . . .
C46 C 0.26881(8) 0.53047(17) 0.50683(8) 0.0478(4) Uani 1 1 d . . . . .
H46A H 0.299887 0.464162 0.508550 0.072 Uiso 1 1 calc R U . . .
H46B H 0.289252 0.611656 0.506562 0.072 Uiso 1 1 calc R U . . .
H46C H 0.237850 0.521315 0.469799 0.072 Uiso 1 1 calc R U . . .
C47 C 0.03416(7) 0.71609(14) 0.46350(7) 0.0368(3) Uani 1 1 d . . . . .
H47 H 0.038720 0.644706 0.435885 0.044 Uiso 1 1 calc R U . . .
C48 C -0.02514(8) 0.6951(2) 0.48952(8) 0.0574(5) Uani 1 1 d . . . . .
H48A H -0.022624 0.614844 0.510689 0.086 Uiso 1 1 calc R U . . .
H48B H -0.060967 0.694808 0.456457 0.086 Uiso 1 1 calc R U . . .
H48C H -0.029952 0.762045 0.518120 0.086 Uiso 1 1 calc R U . . .
C49 C 0.02883(7) 0.83458(17) 0.42560(7) 0.0445(4) Uani 1 1 d . . . . .
H49A H 0.022835 0.905998 0.451261 0.067 Uiso 1 1 calc R U . . .
H49B H -0.006720 0.827726 0.392456 0.067 Uiso 1 1 calc R U . . .
H49C H 0.066957 0.846287 0.408679 0.067 Uiso 1 1 calc R U . . .
C50 C 0.16053(7) 0.92951(13) 0.64427(7) 0.0350(3) Uani 1 1 d . . . . .
H50 H 0.200989 0.919789 0.672538 0.042 Uiso 1 1 calc R U . . .
C51 C 0.16222(9) 1.05389(15) 0.61165(9) 0.0511(4) Uani 1 1 d . . . . .
H51A H 0.123421 1.065180 0.582856 0.077 Uiso 1 1 calc R U . . .
H51B H 0.197381 1.054768 0.589686 0.077 Uiso 1 1 calc R U . . .
H51C H 0.166949 1.121638 0.641453 0.077 Uiso 1 1 calc R U . . .
C52 C 0.10853(8) 0.92704(18) 0.68270(8) 0.0500(4) Uani 1 1 d . . . . .
H52A H 0.115422 0.993766 0.713010 0.075 Uiso 1 1 calc R U . . .
H52B H 0.108730 0.846432 0.703277 0.075 Uiso 1 1 calc R U . . .
H52C H 0.068291 0.939365 0.656307 0.075 Uiso 1 1 calc R U . . .
B1 B 0.24244(7) 0.55451(13) 0.71982(6) 0.0241(3) Uani 1 1 d . . . . .
C53 C 0.4520(2) 0.8402(3) 0.94863(17) 0.0828(14) Uani 0.655(6) 1 d D . P B 1
H53A H 0.480946 0.770222 0.949575 0.124 Uiso 0.655(6) 1 calc R U P B 1
H53B H 0.411272 0.815999 0.925957 0.124 Uiso 0.655(6) 1 calc R U P B 1
H53C H 0.447839 0.862730 0.990221 0.124 Uiso 0.655(6) 1 calc R U P B 1
C53A C 0.3998(5) 0.9434(12) 0.9130(6) 0.132(4) Uani 0.345(6) 1 d D U P B 2
H53D H 0.399640 0.924786 0.955849 0.197 Uiso 0.345(6) 1 calc R U P B 2
H53E H 0.382337 0.872703 0.887993 0.197 Uiso 0.345(6) 1 calc R U P B 2
H53F H 0.374562 1.017799 0.901205 0.197 Uiso 0.345(6) 1 calc R U P B 2
C54 C 0.4757(3) 0.9471(4) 0.9190(2) 0.0566(14) Uani 0.655(6) 1 d D . P B 1
C54A C 0.4598(5) 0.9644(16) 0.9043(6) 0.084(4) Uani 0.345(6) 1 d D . P B 2
C55 C 0.4362(2) 1.0351(5) 0.8869(3) 0.0681(12) Uani 0.655(6) 1 d D . P B 1
H55 H 0.392637 1.026150 0.884805 0.082 Uiso 0.655(6) 1 calc R U P B 1
C55A C 0.4600(6) 1.0818(14) 0.8745(5) 0.099(3) Uani 0.345(6) 1 d D . P B 2
H55A H 0.423236 1.127372 0.859925 0.119 Uiso 0.345(6) 1 calc R U P B 2
C56 C 0.4583(2) 1.1347(5) 0.8581(3) 0.0705(12) Uani 0.655(6) 1 d D . P B 1
H56 H 0.430077 1.192451 0.836152 0.085 Uiso 0.655(6) 1 calc R U P B 1
C56A C 0.5155(8) 1.1211(16) 0.8690(10) 0.096(4) Uani 0.345(6) 1 d D . P B 2
H56A H 0.518245 1.200332 0.850774 0.116 Uiso 0.345(6) 1 calc R U P B 2
C57 C 0.5221(3) 1.1509(6) 0.8612(4) 0.0523(11) Uani 0.655(6) 1 d D . P B 1
H57 H 0.537621 1.220070 0.841915 0.063 Uiso 0.655(6) 1 calc R U P B 1
C57A C 0.5700(9) 1.058(3) 0.887(2) 0.074(5) Uani 0.345(6) 1 d D . P B 2
H57A H 0.607986 1.088974 0.878164 0.089 Uiso 0.345(6) 1 calc R U P B 2
C58 C 0.5614(4) 1.0672(13) 0.8917(10) 0.063(2) Uani 0.655(6) 1 d D . P B 1
H58 H 0.605075 1.078057 0.895185 0.076 Uiso 0.655(6) 1 calc R U P B 1
C58A C 0.5693(5) 0.9528(10) 0.9182(5) 0.083(3) Uani 0.345(6) 1 d D . P B 2
H58A H 0.606778 0.909367 0.932614 0.100 Uiso 0.345(6) 1 calc R U P B 2
C59 C 0.5374(3) 0.9636(4) 0.9185(2) 0.0645(11) Uani 0.655(6) 1 d D . P B 1
H59 H 0.565673 0.902182 0.937264 0.077 Uiso 0.655(6) 1 calc R U P B 1
C59A C 0.5121(6) 0.9066(14) 0.9292(5) 0.104(3) Uani 0.345(6) 1 d D . P B 2
H59A H 0.510664 0.835207 0.953974 0.125 Uiso 0.345(6) 1 calc R U P B 2

loop_
_atom_site_aniso_label
_atom_site_aniso_U_11
_atom_site_aniso_U_22
_atom_site_aniso_U_33
_atom_site_aniso_U_23
_atom_site_aniso_U_13
_atom_site_aniso_U_12
N1 0.0301(6) 0.0288(6) 0.0317(6) 0.0023(4) 0.0078(5) 0.0011(4)
N2 0.0365(6) 0.0285(6) 0.0390(6) 0.0070(5) 0.0120(5) -0.0023(5)
C1 0.0285(6) 0.0216(6) 0.0291(6) -0.0021(5) 0.0062(5) 0.0008(5)
C2 0.0286(6) 0.0212(6) 0.0362(7) 0.0016(5) 0.0070(5) -0.0030(5)
C3 0.0307(6) 0.0218(6) 0.0310(7) 0.0015(5) 0.0037(5) -0.0004(5)
C4 0.0266(6) 0.0227(6) 0.0271(6) 0.0007(5) 0.0019(5) 0.0004(5)
C5 0.0301(7) 0.0308(7) 0.0372(7) 0.0008(6) 0.0074(6) 0.0034(5)
C6 0.0379(8) 0.0349(8) 0.0476(8) -0.0037(6) 0.0102(6) 0.0111(6)
C7 0.0549(9) 0.0223(7) 0.0561(10) 0.0001(6) 0.0118(8) 0.0102(6)
C8 0.0477(8) 0.0220(7) 0.0494(9) 0.0042(6) 0.0130(7) 0.0008(6)
C9 0.0262(6) 0.0428(8) 0.0344(7) 0.0047(6) 0.0055(5) 0.0007(6)
C10 0.0337(8) 0.0566(10) 0.0485(9) 0.0108(8) 0.0009(7) 0.0021(7)
C11 0.0359(8) 0.0679(12) 0.0522(10) -0.0022(8) 0.0177(7) 0.0007(8)
C12 0.0394(8) 0.0449(9) 0.0561(10) 0.0057(8) -0.0022(7) -0.0115(7)
C13 0.0509(9) 0.0337(8) 0.0432(8) 0.0131(6) 0.0156(7) -0.0003(7)
C14 0.1165(19) 0.0581(12) 0.0512(11) 0.0225(9) 0.0434(12) 0.0189(12)
C15 0.0525(10) 0.0440(9) 0.0766(13) 0.0248(9) 0.0143(9) -0.0103(8)
C16 0.0614(10) 0.0421(9) 0.0426(9) 0.0154(7) -0.0017(7) -0.0081(8)
C17 0.0255(6) 0.0190(6) 0.0234(6) -0.0005(4) 0.0069(5) 0.0031(5)
C18 0.0278(6) 0.0208(6) 0.0239(6) -0.0011(5) 0.0057(5) 0.0033(5)
C19 0.0269(6) 0.0245(6) 0.0298(6) -0.0021(5) 0.0048(5) -0.0008(5)
C20 0.0289(6) 0.0236(6) 0.0343(7) 0.0024(5) 0.0109(5) -0.0020(5)
C21 0.0304(6) 0.0263(6) 0.0260(6) 0.0056(5) 0.0084(5) 0.0024(5)
C22 0.0263(6) 0.0207(6) 0.0240(6) 0.0002(5) 0.0068(5) 0.0032(5)
C23 0.0314(6) 0.0208(6) 0.0230(6) -0.0013(5) 0.0013(5) -0.0049(5)
C24 0.0295(6) 0.0293(7) 0.0272(6) 0.0014(5) -0.0017(5) -0.0052(5)
C25 0.032(4) 0.043(9) 0.035(5) 0.004(5) -0.008(3) 0.009(5)
C25A 0.0262(14) 0.032(2) 0.0271(15) 0.0046(13) 0.0015(9) 0.0010(13)
C26 0.045(4) 0.044(6) 0.039(4) 0.002(4) 0.007(3) -0.004(5)
C26A 0.0293(11) 0.0330(16) 0.0244(11) 0.0062(11) 0.0014(9) -0.0025(12)
C27 0.0344(8) 0.0549(9) 0.0272(7) 0.0051(6) 0.0061(6) -0.0092(7)
C28 0.0327(7) 0.0248(6) 0.0259(6) -0.0013(5) 0.0031(5) -0.0075(5)
C29 0.0336(7) 0.0430(8) 0.0296(7) 0.0016(6) 0.0003(6) 0.0083(6)
C30 0.0520(10) 0.0539(10) 0.0515(10) -0.0054(8) -0.0070(8) 0.0191(8)
C31 0.0306(7) 0.0632(11) 0.0466(9) 0.0088(8) 0.0071(6) -0.0014(7)
C32 0.065(6) 0.088(7) 0.043(4) 0.017(5) 0.006(4) -0.006(5)
C32A 0.0343(11) 0.068(2) 0.0320(12) 0.0238(13) 0.0043(9) 0.0023(12)
C33 0.161(10) 0.091(7) 0.097(8) 0.030(6) -0.010(7) -0.013(6)
C33A 0.0519(14) 0.070(2) 0.0573(16) 0.0425(14) 0.0019(11) 0.0066(12)
C34 0.115(7) 0.100(7) 0.040(4) 0.012(5) -0.011(5) -0.023(6)
C34A 0.0593(17) 0.094(3) 0.0221(11) 0.0079(14) 0.0010(11) 0.0009(16)
C35 0.0450(8) 0.0250(7) 0.0302(7) -0.0010(5) 0.0136(6) 0.0035(6)
C36 0.0869(13) 0.0252(8) 0.0631(11) -0.0020(7) 0.0443(10) -0.0022(8)
C37 0.0436(8) 0.0337(7) 0.0435(8) 0.0001(6) 0.0165(7) 0.0044(6)
C38 0.0272(6) 0.0244(6) 0.0223(6) 0.0049(5) 0.0057(5) 0.0008(5)
C39 0.0308(6) 0.0254(6) 0.0244(6) 0.0029(5) 0.0068(5) 0.0006(5)
C40 0.0349(7) 0.0293(7) 0.0256(6) -0.0007(5) 0.0039(5) -0.0008(5)
C41 0.0303(7) 0.0347(7) 0.0277(6) 0.0027(5) 0.0015(5) -0.0002(5)
C42 0.0301(7) 0.0318(7) 0.0339(7) 0.0016(6) 0.0029(5) 0.0069(5)
C43 0.0301(6) 0.0272(6) 0.0279(6) 0.0015(5) 0.0046(5) 0.0026(5)
C44 0.0344(7) 0.0281(7) 0.0282(6) -0.0024(5) 0.0027(5) 0.0048(5)
C45 0.0491(9) 0.0271(7) 0.0479(9) -0.0020(6) -0.0019(7) 0.0037(6)
C46 0.0499(9) 0.0544(10) 0.0422(9) -0.0017(7) 0.0169(7) 0.0135(8)
C47 0.0339(7) 0.0402(8) 0.0329(7) -0.0002(6) -0.0039(6) 0.0012(6)
C48 0.0363(8) 0.0827(14) 0.0486(10) 0.0190(9) -0.0062(7) -0.0141(9)
C49 0.0400(8) 0.0551(10) 0.0350(8) 0.0096(7) -0.0026(6) 0.0013(7)
C50 0.0337(7) 0.0317(7) 0.0372(7) -0.0055(6) -0.0009(6) 0.0085(6)
C51 0.0599(10) 0.0309(8) 0.0574(10) -0.0025(7) -0.0041(8) 0.0037(7)
C52 0.0486(9) 0.0534(10) 0.0492(9) -0.0153(8) 0.0114(7) 0.0079(8)
B1 0.0293(7) 0.0234(7) 0.0191(6) 0.0003(5) 0.0024(5) 0.0013(5)
C53 0.129(4) 0.053(2) 0.067(2) -0.0030(16) 0.021(2) -0.027(2)
C53A 0.112(6) 0.137(8) 0.151(8) -0.025(6) 0.034(6) -0.012(5)
C54 0.090(4) 0.0435(19) 0.032(3) -0.0062(15) -0.002(2) -0.013(2)
C54A 0.079(5) 0.141(10) 0.034(6) -0.004(5) 0.010(5) 0.011(6)
C55 0.073(3) 0.062(2) 0.072(3) 0.019(2) 0.022(2) -0.015(2)
C55A 0.106(7) 0.117(12) 0.073(8) -0.002(7) 0.011(6) 0.037(7)
C56 0.076(2) 0.063(3) 0.074(3) 0.030(2) 0.015(2) -0.011(2)
C56A 0.105(8) 0.080(10) 0.096(11) -0.013(6) -0.004(8) 0.029(7)
C57 0.068(2) 0.043(2) 0.052(2) 0.0061(17) 0.0264(18) -0.0058(16)
C57A 0.091(8) 0.068(7) 0.068(9) -0.015(5) 0.025(7) 0.022(5)
C58 0.075(4) 0.055(3) 0.063(4) -0.014(3) 0.021(3) 0.006(3)
C58A 0.073(5) 0.091(6) 0.086(6) 0.005(4) 0.017(5) 0.020(5)
C59 0.081(3) 0.050(2) 0.061(2) -0.0081(16) 0.008(3) 0.018(2)
C59A 0.076(6) 0.144(10) 0.088(7) 0.012(7) 0.006(5) -0.011(6)

loop_
_atom_type_symbol
_atom_type_description
_atom_type_scat_dispersion_real
_atom_type_scat_dispersion_imag
_atom_type_scat_source
C C 0.0181 0.0091 'International Tables Vol C Tables 4.2.6.8 and 6.1.1.4'
H H 0.0000 0.0000 'International Tables Vol C Tables 4.2.6.8 and 6.1.1.4'
B B 0.0090 0.0039 'International Tables Vol C Tables 4.2.6.8 and 6.1.1.4'
N N 0.0311 0.0180 'International Tables Vol C Tables 4.2.6.8 and 6.1.1.4'

loop_
_exptl_crystal_face_index_h
_exptl_crystal_face_index_k
_exptl_crystal_face_index_l
_exptl_crystal_face_perp_dist
-3 -1 14 0.0931
-5 7 1 0.0670
3 0 -14 0.0203
9 5 -4 0.0638
3 -1 13 0.1078
7 -1 11 0.1052
-10 5 3 0.0605
-6 1 -12 0.0675
-11 -4 -1 0.1296
-7 -5 -6 0.0998
-6 -6 1 0.1349
-2 -2 -13 0.0528
-2 -7 -4 0.1174
-2 -5 -10 0.0791
2 -6 -6 0.1167
1 -1 -14 0.0208
5 -1 -14 0.0271
7 0 -14 0.0201
13 -2 -2 0.1008
12 1 -9 0.0365
13 2 -7 0.0385
14 0 -1 0.0689
13 2 0 0.0612

loop_
_geom_angle_atom_site_label_1
_geom_angle_atom_site_label_2
_geom_angle_atom_site_label_3
_geom_angle
_geom_angle_site_symmetry_1
_geom_angle_site_symmetry_3
_geom_angle_publ_flag
C1 N1 C9 125.02(12) . . ?
C2 N2 C13 127.20(12) . . ?
N1 C1 C2 133.53(12) . . ?
N1 C1 B1 121.08(11) . . ?
C2 C1 B1 104.36(10) . . ?
N2 C2 C1 118.36(12) . . ?
N2 C2 C3 136.13(12) . . ?
C3 C2 C1 104.51(10) . . ?
C4 C3 C2 109.83(11) . . ?
C8 C3 C2 129.36(13) . . ?
C8 C3 C4 120.40(13) . . ?
C3 C4 B1 109.92(11) . . ?
C5 C4 C3 119.06(12) . . ?
C5 C4 B1 130.53(12) . . ?
C6 C5 C4 120.08(13) . . ?
C5 C6 C7 120.20(14) . . ?
C8 C7 C6 120.96(13) . . ?
C7 C8 C3 119.21(14) . . ?
N1 C9 C10 104.21(11) . . ?
N1 C9 C11 108.58(12) . . ?
N1 C9 C12 114.94(12) . . ?
C10 C9 C11 110.76(13) . . ?
C10 C9 C12 107.45(13) . . ?
C11 C9 C12 110.71(14) . . ?
N2 C13 C14 104.10(13) . . ?
N2 C13 C15 108.00(14) . . ?
N2 C13 C16 115.19(12) . . ?
C15 C13 C14 109.19(16) . . ?
C16 C13 C14 108.12(16) . . ?
C16 C13 C15 111.85(14) . . ?
C18 C17 B1 115.19(10) . . ?
C22 C17 C18 118.66(11) . . ?
C22 C17 B1 126.06(11) . . ?
C17 C18 C23 119.22(11) . . ?
C19 C18 C17 120.54(11) . . ?
C19 C18 C23 120.10(11) . . ?
C20 C19 C18 120.13(12) . . ?
C21 C20 C19 119.63(12) . . ?
C20 C21 C22 121.63(12) . . ?
C17 C22 C38 124.42(11) . . ?
C21 C22 C17 118.89(11) . . ?
C21 C22 C38 116.48(11) . . ?
C24 C23 C18 120.64(11) . . ?
C24 C23 C28 119.94(12) . . ?
C28 C23 C18 119.40(11) . . ?
C23 C24 C25 109.1(6) . . ?
C23 C24 C29 122.02(12) . . ?
C25 C24 C29 127.4(7) . . ?
C25A C24 C23 121.2(2) . . ?
C25A C24 C29 116.7(2) . . ?
C26 C25 C24 128.6(13) . . ?
C24 C25A C26A 120.1(4) . . ?
C25 C26 C32 119.8(12) . . ?
C27 C26 C25 114.0(12) . . ?
C27 C26 C32 124.8(10) . . ?
C25A C26A C27 118.4(3) . . ?
C25A C26A C32A 121.6(3) . . ?
C27 C26A C32A 119.7(2) . . ?
C26 C27 C28 124.6(6) . . ?
C28 C27 C26A 122.03(17) . . ?
C23 C28 C35 121.62(11) . . ?
C27 C28 C23 118.05(13) . . ?
C27 C28 C35 120.19(12) . . ?
C24 C29 C30 114.16(14) . . ?
C24 C29 C31 110.99(12) . . ?
C30 C29 C31 108.33(13) . . ?
C33 C32 C26 112.6(12) . . ?
C33 C32 C34 117.3(12) . . ?
C34 C32 C26 110.4(9) . . ?
C26A C32A C33A 113.7(2) . . ?
C26A C32A C34A 110.4(3) . . ?
C33A C32A C34A 109.7(2) . . ?
C28 C35 C36 109.38(13) . . ?
C28 C35 C37 114.37(11) . . ?
C37 C35 C36 110.37(12) . . ?
C39 C38 C22 122.83(11) . . ?
C39 C38 C43 119.65(12) . . ?
C43 C38 C22 117.36(11) . . ?
C38 C39 C44 121.78(11) . . ?
C40 C39 C38 119.19(12) . . ?
C40 C39 C44 118.97(12) . . ?
C41 C40 C39 122.26(12) . . ?
C40 C41 C42 117.53(12) . . ?
C40 C41 C47 121.29(13) . . ?
C42 C41 C47 121.18(12) . . ?
C43 C42 C41 122.50(12) . . ?
C38 C43 C50 122.83(12) . . ?
C42 C43 C38 118.81(12) . . ?
C42 C43 C50 118.35(12) . . ?
C39 C44 C45 112.01(12) . . ?
C39 C44 C46 110.76(12) . . ?
C46 C44 C45 110.58(13) . . ?
C41 C47 C48 111.74(12) . . ?
C41 C47 C49 111.64(12) . . ?
C49 C47 C48 110.32(13) . . ?
C43 C50 C52 110.92(12) . . ?
C51 C50 C43 111.61(12) . . ?
C51 C50 C52 111.29(13) . . ?
C4 B1 C1 101.45(10) . . ?
C4 B1 C17 125.00(11) . . ?
C17 B1 C1 133.53(11) . . ?
C55 C54 C53 121.9(5) . . ?
C59 C54 C53 122.2(5) . . ?
C59 C54 C55 115.8(4) . . ?
C53A C54A C55A 106.9(14) . . ?
C59A C54A C53A 129.3(14) . . ?
C59A C54A C55A 122.2(11) . . ?
C56 C55 C54 122.1(4) . . ?
C56A C55A C54A 114.0(11) . . ?
C55 C56 C57 120.1(4) . . ?
C55A C56A C57A 125.6(15) . . ?
C58 C57 C56 119.2(5) . . ?
C58A C57A C56A 119.4(17) . . ?
C57 C58 C59 119.5(7) . . ?
C57A C58A C59A 118.9(12) . . ?
C54 C59 C58 123.2(5) . . ?
C54A C59A C58A 119.1(11) . . ?

loop_
_geom_bond_atom_site_label_1
_geom_bond_atom_site_label_2
_geom_bond_distance
_geom_bond_site_symmetry_2
_geom_bond_publ_flag
N1 C1 1.2786(17) . ?
N1 C9 1.4784(17) . ?
N2 C2 1.2729(18) . ?
N2 C13 1.4809(18) . ?
C1 C2 1.5262(18) . ?
C1 B1 1.5812(19) . ?
C2 C3 1.4995(18) . ?
C3 C4 1.4131(18) . ?
C3 C8 1.3903(19) . ?
C4 C5 1.3975(19) . ?
C4 B1 1.5567(18) . ?
C5 C6 1.382(2) . ?
C6 C7 1.389(2) . ?
C7 C8 1.384(2) . ?
C9 C10 1.524(2) . ?
C9 C11 1.526(2) . ?
C9 C12 1.541(2) . ?
C13 C14 1.533(3) . ?
C13 C15 1.527(2) . ?
C13 C16 1.519(2) . ?
C17 C18 1.4167(17) . ?
C17 C22 1.4110(17) . ?
C17 B1 1.5665(18) . ?
C18 C19 1.3920(18) . ?
C18 C23 1.5010(17) . ?
C19 C20 1.3861(19) . ?
C20 C21 1.3838(19) . ?
C21 C22 1.3982(18) . ?
C22 C38 1.5049(17) . ?
C23 C24 1.4130(19) . ?
C23 C28 1.4150(19) . ?
C24 C25 1.464(18) . ?
C24 C25A 1.388(5) . ?
C24 C29 1.522(2) . ?
C25 C26 1.363(17) . ?
C25A C26A 1.398(4) . ?
C26 C27 1.198(13) . ?
C26 C32 1.531(15) . ?
C26A C27 1.434(4) . ?
C26A C32A 1.516(4) . ?
C27 C28 1.3955(19) . ?
C28 C35 1.5267(19) . ?
C29 C30 1.525(2) . ?
C29 C31 1.530(2) . ?
C32 C33 1.421(18) . ?
C32 C34 1.424(17) . ?
C32A C33A 1.527(4) . ?
C32A C34A 1.527(4) . ?
C35 C36 1.534(2) . ?
C35 C37 1.5280(19) . ?
C38 C39 1.4004(18) . ?
C38 C43 1.4149(18) . ?
C39 C40 1.3974(18) . ?
C39 C44 1.5212(18) . ?
C40 C41 1.389(2) . ?
C41 C42 1.392(2) . ?
C41 C47 1.5214(18) . ?
C42 C43 1.3917(19) . ?
C43 C50 1.5255(19) . ?
C44 C45 1.533(2) . ?
C44 C46 1.527(2) . ?
C47 C48 1.525(2) . ?
C47 C49 1.522(2) . ?
C50 C51 1.525(2) . ?
C50 C52 1.537(2) . ?
C53 C54 1.465(5) . ?
C53A C54A 1.376(12) . ?
C54 C55 1.392(6) . ?
C54 C59 1.361(7) . ?
C54A C55A 1.426(14) . ?
C54A C59A 1.335(12) . ?
C55 C56 1.378(5) . ?
C55A C56A 1.308(16) . ?
C56 C57 1.394(7) . ?
C56A C57A 1.373(19) . ?
C57 C58 1.345(11) . ?
C57A C58A 1.32(2) . ?
C58 C59 1.407(10) . ?
C58A C59A 1.404(12) . ?

loop_
_exptl_oxdiff_crystal_face_indexfrac_h
_exptl_oxdiff_crystal_face_indexfrac_k
_exptl_oxdiff_crystal_face_indexfrac_l
_exptl_oxdiff_crystal_face_x
_exptl_oxdiff_crystal_face_y
_exptl_oxdiff_crystal_face_z
-2.6293 -0.6289 14.4517 -0.4047 -0.2169 -0.8884
-4.7749 6.5639 0.9692 -0.7747 -0.4214 0.4714
3.2200 -0.2984 -14.4764 0.5073 0.2774 0.8159
9.3928 5.1408 -3.5330 0.1591 -0.8544 0.4947
3.1875 -0.8856 13.2520 -0.0610 -0.4443 -0.8938
6.6047 -0.6669 11.4164 0.1372 -0.5815 -0.8019
-9.9244 4.9235 3.2599 -0.9612 -0.0758 0.2654
-5.6057 1.3951 -11.8311 -0.1335 0.4743 0.8702
-11.0051 -4.0835 -1.4068 -0.2145 0.9712 -0.1039
-7.1136 -4.8540 -6.0939 0.1476 0.9856 0.0821
-6.2987 -6.2442 1.4156 0.1313 0.8676 -0.4795
-1.7654 -2.4876 -12.9291 0.3883 0.6885 0.6126
-2.2348 -6.5606 -3.8925 0.4808 0.8476 -0.2247
-2.1917 -4.8256 -9.6984 0.4765 0.8425 0.2512
2.1390 -6.2546 -6.3161 0.7341 0.6716 -0.1007
1.3555 -0.7664 -14.3838 0.4463 0.4112 0.7948
4.7326 -0.8207 -14.2041 0.6191 0.2455 0.7459
6.7571 0.2663 -13.7444 0.6281 0.0290 0.7776
13.2507 -2.4713 -1.9215 0.9113 -0.3601 -0.1995
11.9184 1.1443 -9.4728 0.7294 -0.4287 0.5331
13.0902 1.6193 -6.6735 0.6907 -0.6104 0.3878
14.0850 -0.0819 -0.8491 0.7449 -0.6601 -0.0972
13.4246 1.8827 0.1421 0.5368 -0.8437 -0.0060
